data_7224467
loop_
_publ_author_name
'Liu, Zhi-Wen'
'Huang, Xiao-Jun'
'Xiao, Han-Lin'
'Liu, Guo'
'Zhang, Jian'
'Shi, Lei'
'Jiang, Renwang'
'Zhang, Xiao-Qi'
'Ye, Wen-Cai'

_publ_section_title
;
 New Iboga-Type Alkaloids from Ervatamia hainanensis
;
_journal_name_full 'RSC Adv.'
_journal_paper_doi 10.1039/C6RA00185H
_journal_year 2016
_chemical_absolute_configuration rm
_chemical_formula_sum 'C21 H24 N2 O4'
_chemical_formula_weight 368.42
_chemical_name_systematic '3-oxo-7S-coronaridine hydroxyindolenine'
_space_group_crystal_system orthorhombic
_space_group_IT_number 19
_space_group_name_Hall 'P 2ac 2ab'
_space_group_name_H-M_alt 'P 21 21 21'
_symmetry_space_group_name_Hall 'P 2ac 2ab'
_symmetry_space_group_name_H-M 'P 21 21 21'
_atom_sites_solution_hydrogens geom
_audit_creation_method SHELXL-2014/7
_audit_update_record
;
2016-01-02 deposited with the CCDC.
2016-02-29 downloaded from the CCDC.
;
_cell_angle_alpha 90
_cell_angle_beta 90
_cell_angle_gamma 90
_cell_formula_units_Z 4
_cell_length_a 8.78022(19)
_cell_length_b 13.8217(4)
_cell_length_c 15.0748(4)
_cell_measurement_reflns_used 7321
_cell_measurement_temperature 173.00(10)
_cell_measurement_theta_max 62.9440
_cell_measurement_theta_min 4.3330
_cell_volume 1829.44(8)
_computing_cell_refinement 'CrysAlis PRO '
_computing_data_collection 'CrysAlis PRO '
_computing_data_reduction 'CrysAlis PRO '
_computing_molecular_graphics 'XP in SHELXTL (Sheldrick, 2008)'
_computing_publication_material 'SHELXTL (Sheldrick, 2008)'
_computing_structure_refinement 'SHELXL-2014/7 (Sheldrick, 2014)'
_computing_structure_solution 'SHELXL-2014/7 (Sheldrick, 2014)'
_diffrn_ambient_temperature 173.00(10)
_diffrn_detector_area_resol_mean 16.0288
_diffrn_measured_fraction_theta_full 0.998
_diffrn_measured_fraction_theta_max 0.997
_diffrn_measurement_device_type 'Agilent Gemini S ultra'
_diffrn_measurement_method '\w scans'
_diffrn_radiation_type CuK\a
_diffrn_radiation_wavelength 1.54184
_diffrn_reflns_av_R_equivalents 0.0450
_diffrn_reflns_av_unetI/netI 0.0264
_diffrn_reflns_laue_measured_fraction_full 0.998
_diffrn_reflns_laue_measured_fraction_max 0.997
_diffrn_reflns_limit_h_max 10
_diffrn_reflns_limit_h_min -10
_diffrn_reflns_limit_k_max 14
_diffrn_reflns_limit_k_min -15
_diffrn_reflns_limit_l_max 17
_diffrn_reflns_limit_l_min -11
_diffrn_reflns_number 14636
_diffrn_reflns_point_group_measured_fraction_full 0.997
_diffrn_reflns_point_group_measured_fraction_max 0.997
_diffrn_reflns_theta_full 62.832
_diffrn_reflns_theta_max 62.832
_diffrn_reflns_theta_min 4.340
_diffrn_source 'sealed X-ray tube'
_exptl_absorpt_coefficient_mu 0.758
_exptl_absorpt_correction_T_max 1.00000
_exptl_absorpt_correction_T_min 0.65683
_exptl_absorpt_correction_type multi-scan
_exptl_absorpt_process_details 'SADABS (Sheldrick, 2004)'
_exptl_crystal_colour colorless
_exptl_crystal_density_diffrn 1.338
_exptl_crystal_density_method 'not measured'
_exptl_crystal_description block
_exptl_crystal_F_000 784
_exptl_crystal_size_max 0.27
_exptl_crystal_size_mid 0.22
_exptl_crystal_size_min 0.20
_refine_diff_density_max 0.131
_refine_diff_density_min -0.154
_refine_diff_density_rms 0.036
_refine_ls_abs_structure_details
;
 Flack x determined using 1160 quotients [(I+)-(I-)]/[(I+)+(I-)]
 (Parsons, Flack and Wagner, Acta Cryst. B69 (2013) 249-259).
;
_refine_ls_abs_structure_Flack 0.13(9)
_refine_ls_extinction_method none
_refine_ls_goodness_of_fit_ref 1.066
_refine_ls_hydrogen_treatment constr
_refine_ls_matrix_type full
_refine_ls_number_parameters 247
_refine_ls_number_reflns 2930
_refine_ls_number_restraints 0
_refine_ls_restrained_S_all 1.066
_refine_ls_R_factor_all 0.0305
_refine_ls_R_factor_gt 0.0289
_refine_ls_shift/su_max 0.002
_refine_ls_shift/su_mean 0.000
_refine_ls_structure_factor_coef Fsqd
_refine_ls_weighting_details 'w=1/[\s^2^(Fo^2^)+(0.0388P)^2^+0.2168P] where P=(Fo^2^+2Fc^2^)/3'
_refine_ls_weighting_scheme calc
_refine_ls_wR_factor_gt 0.0703
_refine_ls_wR_factor_ref 0.0717
_reflns_Friedel_coverage 0.729
_reflns_friedel_fraction_full 0.997
_reflns_friedel_fraction_max 0.996
_reflns_number_gt 2827
_reflns_number_total 2930
_reflns_threshold_expression 'I > 2\s(I)'
_cod_data_source_file c6ra00185h2.cif
_cod_data_source_block lzw42
_cod_original_cell_volume 1829.43(8)
_cod_database_code 7224467
_shelx_shelxl_version_number 2014/7
_shelx_space_group_comment
;
The symmetry employed for this shelxl refinement is uniquely defined
by the following loop, which should always be used as a source of
symmetry information in preference to the above space-group names.
They are only intended as comments.
;

loop_
_space_group_symop_operation_xyz
'x, y, z'
'-x+1/2, -y, z+1/2'
'x+1/2, -y+1/2, -z'
'-x, y+1/2, -z+1/2'

loop_
_atom_site_label
_atom_site_type_symbol
_atom_site_fract_x
_atom_site_fract_y
_atom_site_fract_z
_atom_site_U_iso_or_equiv
_atom_site_adp_type
_atom_site_occupancy
_atom_site_site_symmetry_order
_atom_site_calc_flag
_atom_site_refinement_flags_posn
_atom_site_refinement_flags_adp
O1 O 0.79162(17) 0.41068(10) 0.40693(10) 0.0254(3) Uani 1 1 d . .
H1A H 0.7847 0.4349 0.4564 0.038 Uiso 1 1 calc R U
O2 O 0.74248(17) 0.50075(11) 0.06898(10) 0.0305(4) Uani 1 1 d . .
O3 O 0.94040(18) 0.63081(11) 0.44202(10) 0.0314(4) Uani 1 1 d . .
O4 O 0.8671(2) 0.76983(12) 0.38036(13) 0.0484(5) Uani 1 1 d . .
N1 N 0.57071(19) 0.60715(12) 0.37010(12) 0.0245(4) Uani 1 1 d . .
N4 N 0.87646(18) 0.49042(12) 0.19795(11) 0.0219(4) Uani 1 1 d . .
C2 C 0.6867(2) 0.56045(14) 0.34117(14) 0.0195(4) Uani 1 1 d . .
C3 C 0.8170(2) 0.53933(15) 0.12909(14) 0.0236(5) Uani 1 1 d . .
C5 C 0.8308(2) 0.39141(14) 0.21722(15) 0.0243(5) Uani 1 1 d . .
H5A H 0.9073 0.3607 0.2541 0.029 Uiso 1 1 calc R U
H5B H 0.8231 0.3551 0.1623 0.029 Uiso 1 1 calc R U
C6 C 0.6782(2) 0.39015(14) 0.26476(14) 0.0244(5) Uani 1 1 d . .
H6A H 0.6513 0.3235 0.2776 0.029 Uiso 1 1 calc R U
H6B H 0.6012 0.4159 0.2251 0.029 Uiso 1 1 calc R U
C7 C 0.6744(2) 0.44799(15) 0.35152(14) 0.0214(4) Uani 1 1 d . .
C8 C 0.5156(2) 0.44344(14) 0.39104(14) 0.0218(4) Uani 1 1 d . .
C9 C 0.4225(3) 0.36587(16) 0.41062(15) 0.0282(5) Uani 1 1 d . .
H9A H 0.4569 0.3027 0.4036 0.034 Uiso 1 1 calc R U
C10 C 0.2755(3) 0.38482(16) 0.44126(15) 0.0297(5) Uani 1 1 d . .
H10A H 0.2110 0.3335 0.4546 0.036 Uiso 1 1 calc R U
C11 C 0.2242(3) 0.47860(16) 0.45213(15) 0.0293(5) Uani 1 1 d . .
H11A H 0.1261 0.4895 0.4731 0.035 Uiso 1 1 calc R U
C12 C 0.3175(2) 0.55680(16) 0.43208(16) 0.0287(5) Uani 1 1 d . .
H12A H 0.2838 0.6201 0.4396 0.034 Uiso 1 1 calc R U
C13 C 0.4620(2) 0.53744(14) 0.40057(14) 0.0235(5) Uani 1 1 d . .
C14 C 0.8467(2) 0.64624(15) 0.13784(15) 0.0261(5) Uani 1 1 d . .
H14A H 0.8068 0.6809 0.0861 0.031 Uiso 1 1 calc R U
C15 C 1.0191(3) 0.66332(16) 0.14699(16) 0.0284(5) Uani 1 1 d . .
H15A H 1.0390 0.7318 0.1548 0.034 Uiso 1 1 calc R U
H15B H 1.0707 0.6420 0.0936 0.034 Uiso 1 1 calc R U
C16 C 0.8199(2) 0.61839(15) 0.30275(13) 0.0212(5) Uani 1 1 d . .
C17 C 0.7670(2) 0.68088(15) 0.22286(16) 0.0269(5) Uani 1 1 d . .
H17A H 0.6575 0.6755 0.2159 0.032 Uiso 1 1 calc R U
H17B H 0.7915 0.7483 0.2336 0.032 Uiso 1 1 calc R U
C18 C 1.3534(3) 0.5956(2) 0.17589(17) 0.0375(6) Uani 1 1 d . .
H18A H 1.3289 0.6395 0.1287 0.056 Uiso 1 1 calc R U
H18B H 1.4310 0.5515 0.1564 0.056 Uiso 1 1 calc R U
H18C H 1.3898 0.6315 0.2261 0.056 Uiso 1 1 calc R U
C19 C 1.2114(3) 0.53888(17) 0.20210(16) 0.0307(5) Uani 1 1 d . .
H19B H 1.2353 0.4970 0.2519 0.037 Uiso 1 1 calc R U
H19A H 1.1802 0.4983 0.1529 0.037 Uiso 1 1 calc R U
C20 C 1.0797(2) 0.60639(15) 0.22772(15) 0.0245(5) Uani 1 1 d . .
H20A H 1.1168 0.6527 0.2719 0.029 Uiso 1 1 calc R U
C21 C 0.9466(2) 0.54988(15) 0.26796(14) 0.0212(4) Uani 1 1 d . .
H21A H 0.9832 0.5084 0.3162 0.025 Uiso 1 1 calc R U
C22 C 0.8773(2) 0.68323(16) 0.37779(15) 0.0255(5) Uani 1 1 d . .
C23 C 0.9870(3) 0.68382(19) 0.52079(17) 0.0398(6) Uani 1 1 d . .
H23C H 1.0497 0.7376 0.5038 0.060 Uiso 1 1 calc R U
H23A H 1.0437 0.6417 0.5592 0.060 Uiso 1 1 calc R U
H23B H 0.8984 0.7071 0.5514 0.060 Uiso 1 1 calc R U

loop_
_atom_site_aniso_label
_atom_site_aniso_U_11
_atom_site_aniso_U_22
_atom_site_aniso_U_33
_atom_site_aniso_U_23
_atom_site_aniso_U_13
_atom_site_aniso_U_12
O1 0.0303(7) 0.0286(7) 0.0173(8) -0.0003(7) -0.0011(6) 0.0067(6)
O2 0.0366(8) 0.0342(8) 0.0206(8) 0.0014(7) -0.0070(7) -0.0072(7)
O3 0.0386(9) 0.0327(8) 0.0229(8) -0.0083(7) -0.0064(8) 0.0015(7)
O4 0.0689(13) 0.0251(9) 0.0511(12) -0.0093(8) -0.0141(10) -0.0015(8)
N1 0.0236(9) 0.0244(9) 0.0254(10) -0.0033(8) 0.0024(8) -0.0022(7)
N4 0.0250(8) 0.0240(9) 0.0165(9) -0.0008(8) -0.0018(7) 0.0001(7)
C2 0.0223(10) 0.0205(10) 0.0157(11) -0.0026(8) -0.0022(9) -0.0001(8)
C3 0.0226(10) 0.0305(11) 0.0176(12) 0.0012(9) 0.0007(9) -0.0014(9)
C5 0.0344(11) 0.0200(10) 0.0185(11) -0.0022(9) 0.0003(10) 0.0009(9)
C6 0.0308(11) 0.0213(10) 0.0209(11) -0.0018(9) 0.0012(10) -0.0027(9)
C7 0.0247(10) 0.0199(10) 0.0197(11) -0.0001(9) -0.0018(9) 0.0009(8)
C8 0.0257(10) 0.0245(10) 0.0153(11) -0.0017(8) -0.0018(9) -0.0009(9)
C9 0.0360(12) 0.0241(10) 0.0245(12) -0.0016(9) 0.0009(10) -0.0046(9)
C10 0.0307(11) 0.0334(12) 0.0249(12) -0.0031(10) 0.0005(10) -0.0105(10)
C11 0.0244(10) 0.0393(12) 0.0241(12) -0.0014(10) 0.0008(10) -0.0028(9)
C12 0.0281(11) 0.0288(10) 0.0292(13) -0.0014(10) 0.0028(10) 0.0010(9)
C13 0.0245(10) 0.0261(10) 0.0198(11) -0.0016(9) 0.0002(9) -0.0034(8)
C14 0.0286(11) 0.0265(11) 0.0231(12) 0.0045(9) -0.0031(10) -0.0014(9)
C15 0.0293(11) 0.0321(11) 0.0239(12) 0.0003(10) 0.0025(10) -0.0043(9)
C16 0.0208(10) 0.0239(10) 0.0188(11) -0.0010(9) -0.0002(9) -0.0003(8)
C17 0.0251(10) 0.0256(10) 0.0299(13) 0.0046(10) -0.0012(10) 0.0018(9)
C18 0.0231(10) 0.0553(15) 0.0343(14) -0.0038(12) 0.0011(10) 0.0006(11)
C19 0.0250(10) 0.0406(13) 0.0266(13) -0.0029(11) 0.0025(10) 0.0024(10)
C20 0.0233(10) 0.0289(11) 0.0213(11) -0.0044(9) 0.0003(9) -0.0008(9)
C21 0.0229(10) 0.0248(10) 0.0160(11) -0.0025(8) -0.0014(9) 0.0012(9)
C22 0.0206(10) 0.0282(12) 0.0277(13) -0.0046(10) 0.0029(9) -0.0022(9)
C23 0.0428(13) 0.0470(14) 0.0297(14) -0.0165(12) -0.0056(12) -0.0016(12)

loop_
_atom_type_symbol
_atom_type_description
_atom_type_scat_dispersion_real
_atom_type_scat_dispersion_imag
_atom_type_scat_source
C C 0.0181 0.0091 'International Tables Vol C Tables 4.2.6.8 and 6.1.1.4'
H H 0.0000 0.0000 'International Tables Vol C Tables 4.2.6.8 and 6.1.1.4'
N N 0.0311 0.0180 'International Tables Vol C Tables 4.2.6.8 and 6.1.1.4'
O O 0.0492 0.0322 'International Tables Vol C Tables 4.2.6.8 and 6.1.1.4'

loop_
_geom_angle_atom_site_label_1
_geom_angle_atom_site_label_2
_geom_angle_atom_site_label_3
_geom_angle
C22 O3 C23 115.92(17)
C2 N1 C13 107.44(17)
C3 N4 C5 121.34(17)
C3 N4 C21 115.80(17)
C5 N4 C21 119.79(17)
N1 C2 C16 118.17(17)
N1 C2 C7 114.26(17)
C16 C2 C7 127.56(17)
O2 C3 N4 123.62(19)
O2 C3 C14 125.3(2)
N4 C3 C14 111.01(19)
N4 C5 C6 110.35(16)
C5 C6 C7 114.56(17)
O1 C7 C8 114.80(17)
O1 C7 C6 107.22(16)
C8 C7 C6 109.48(16)
O1 C7 C2 111.60(16)
C8 C7 C2 98.27(15)
C6 C7 C2 115.53(18)
C9 C8 C13 120.28(19)
C9 C8 C7 131.3(2)
C13 C8 C7 108.23(17)
C8 C9 C10 118.2(2)
C11 C10 C9 121.1(2)
C10 C11 C12 120.8(2)
C13 C12 C11 117.8(2)
C12 C13 C8 121.86(19)
C12 C13 N1 126.31(19)
C8 C13 N1 111.76(18)
C3 C14 C15 109.21(18)
C3 C14 C17 107.44(18)
C15 C14 C17 109.01(19)
C14 C15 C20 109.38(18)
C22 C16 C2 106.16(17)
C22 C16 C21 111.82(16)
C2 C16 C21 110.86(16)
C22 C16 C17 110.27(17)
C2 C16 C17 110.81(16)
C21 C16 C17 106.98(16)
C14 C17 C16 109.68(16)
C18 C19 C20 111.64(18)
C21 C20 C19 111.38(17)
C21 C20 C15 108.01(17)
C19 C20 C15 111.79(18)
N4 C21 C20 108.66(16)
N4 C21 C16 106.44(15)
C20 C21 C16 111.69(16)
O4 C22 O3 123.4(2)
O4 C22 C16 125.7(2)
O3 C22 C16 110.89(17)

loop_
_geom_bond_atom_site_label_1
_geom_bond_atom_site_label_2
_geom_bond_distance
O1 C7 1.422(2)
O2 C3 1.238(3)
O3 C22 1.330(3)
O3 C23 1.454(3)
O4 C22 1.201(3)
N1 C2 1.282(3)
N1 C13 1.432(3)
N4 C3 1.344(3)
N4 C5 1.455(3)
N4 C21 1.473(3)
C2 C16 1.531(3)
C2 C7 1.566(3)
C3 C14 1.506(3)
C5 C6 1.520(3)
C6 C7 1.533(3)
C7 C8 1.517(3)
C8 C9 1.380(3)
C8 C13 1.389(3)
C9 C10 1.396(3)
C10 C11 1.382(3)
C11 C12 1.390(3)
C12 C13 1.381(3)
C14 C15 1.538(3)
C14 C17 1.537(3)
C15 C20 1.544(3)
C16 C22 1.529(3)
C16 C21 1.552(3)
C16 C17 1.553(3)
C18 C19 1.525(3)
C19 C20 1.536(3)
C20 C21 1.531(3)

loop_
_geom_torsion_atom_site_label_1
_geom_torsion_atom_site_label_2
_geom_torsion_atom_site_label_3
_geom_torsion_atom_site_label_4
_geom_torsion
C13 N1 C2 C16 178.90(17)
C13 N1 C2 C7 -2.1(2)
C5 N4 C3 O2 -13.3(3)
C21 N4 C3 O2 -173.38(18)
C5 N4 C3 C14 163.96(17)
C21 N4 C3 C14 3.8(2)
C3 N4 C5 C6 -79.0(2)
C21 N4 C5 C6 80.4(2)
N4 C5 C6 C7 -57.5(2)
C5 C6 C7 O1 -56.4(2)
C5 C6 C7 C8 178.43(17)
C5 C6 C7 C2 68.7(2)
N1 C2 C7 O1 -118.6(2)
C16 C2 C7 O1 60.3(3)
N1 C2 C7 C8 2.2(2)
C16 C2 C7 C8 -178.85(19)
N1 C2 C7 C6 118.5(2)
C16 C2 C7 C6 -62.6(3)
O1 C7 C8 C9 -68.0(3)
C6 C7 C8 C9 52.6(3)
C2 C7 C8 C9 173.5(2)
O1 C7 C8 C13 117.04(19)
C6 C7 C8 C13 -122.34(19)
C2 C7 C8 C13 -1.4(2)
C13 C8 C9 C10 -1.0(3)
C7 C8 C9 C10 -175.4(2)
C8 C9 C10 C11 -0.2(3)
C9 C10 C11 C12 0.5(4)
C10 C11 C12 C13 0.4(4)
C11 C12 C13 C8 -1.7(3)
C11 C12 C13 N1 175.0(2)
C9 C8 C13 C12 2.0(3)
C7 C8 C13 C12 177.6(2)
C9 C8 C13 N1 -175.2(2)
C7 C8 C13 N1 0.5(2)
C2 N1 C13 C12 -176.0(2)
C2 N1 C13 C8 1.0(2)
O2 C3 C14 C15 -126.8(2)
N4 C3 C14 C15 56.1(2)
O2 C3 C14 C17 115.1(2)
N4 C3 C14 C17 -62.0(2)
C3 C14 C15 C20 -57.4(2)
C17 C14 C15 C20 59.7(2)
N1 C2 C16 C22 60.5(2)
C7 C2 C16 C22 -118.3(2)
N1 C2 C16 C21 -177.83(18)
C7 C2 C16 C21 3.3(3)
N1 C2 C16 C17 -59.2(2)
C7 C2 C16 C17 121.9(2)
C3 C14 C17 C16 54.1(2)
C15 C14 C17 C16 -64.1(2)
C22 C16 C17 C14 127.12(18)
C2 C16 C17 C14 -115.64(18)
C21 C16 C17 C14 5.3(2)
C18 C19 C20 C21 -170.91(19)
C18 C19 C20 C15 68.2(2)
C14 C15 C20 C21 2.1(2)
C14 C15 C20 C19 125.0(2)
C3 N4 C21 C20 -61.6(2)
C5 N4 C21 C20 137.91(17)
C3 N4 C21 C16 58.8(2)
C5 N4 C21 C16 -101.67(19)
C19 C20 C21 N4 -68.7(2)
C15 C20 C21 N4 54.5(2)
C19 C20 C21 C16 174.22(17)
C15 C20 C21 C16 -62.7(2)
C22 C16 C21 N4 178.79(16)
C2 C16 C21 N4 60.5(2)
C17 C16 C21 N4 -60.39(19)
C22 C16 C21 C20 -62.8(2)
C2 C16 C21 C20 178.98(17)
C17 C16 C21 C20 58.1(2)
C23 O3 C22 O4 4.8(3)
C23 O3 C22 C16 -174.67(18)
C2 C16 C22 O4 -111.8(2)
C21 C16 C22 O4 127.2(2)
C17 C16 C22 O4 8.3(3)
C2 C16 C22 O3 67.7(2)
C21 C16 C22 O3 -53.4(2)
C17 C16 C22 O3 -172.26(16)
